data_2310144
loop_
_publ_author_name
'Woi\'nska, Magdalena'
'Jayatilaka, Dylan'
'Spackman, Mark A.'
'Edwards, Alison J.'
'Dominiak, Paulina M.'
'Wo\'zniak, Krzysztof'
'Nishibori, Eiji'
'Sugimoto, Kunihisa'
'Grabowsky, Simon'

_publ_section_title
;
 Hirshfeld atom refinement for modelling strong hydrogen bonds
;
_journal_coeditor_code KX5029
_journal_issue 5
_journal_name_full 'Acta Crystallographica Section A'
_journal_page_first 483
_journal_page_last 498
_journal_paper_doi 10.1107/S2053273314012443
_journal_volume 70
_journal_year 2014
_chemical_absolute_configuration rm
_chemical_formula_moiety 'C9 H12 N O2, C4 H3 O4'
_chemical_formula_sum 'C13 H15 N O6'
_chemical_formula_weight 281.27
_chemical_name_common 'L-phenylalaninium hydrogen maleate'
_space_group_IT_number 4
_symmetry_cell_setting monoclinic
_symmetry_Int_Tables_number 4
_symmetry_space_group_name_Hall 'P 2yb'
_symmetry_space_group_name_H-M 'P 1 21 1'
_atom_sites_solution_hydrogens difmap
_atom_sites_solution_primary isomor
_cell_angle_alpha 90
_cell_angle_beta 101.36(3)
_cell_angle_gamma 90
_cell_formula_units_Z 2
_cell_length_a 10.905(2)
_cell_length_b 5.2338(10)
_cell_length_c 11.439(2)
_cell_measurement_reflns_used 124185
_cell_measurement_temperature 25
_cell_measurement_theta_max 26.3
_cell_measurement_theta_min 0.9
_cell_volume 640.1(2)
_computing_data_collection 'MAATEL/ANSTO control program'
_computing_data_reduction 'argonne_boxes (Wilkinson et al., 1988) & LaueG (Piltz, 2011)'
_computing_structure_refinement 'CRYSTALS (Betteridge et al., 2003)'
_diffrn_ambient_temperature 12
_diffrn_measured_fraction_theta_full 0.804
_diffrn_measured_fraction_theta_max 0.804
_diffrn_measurement_details '30 images, exposure time  67 to  83 minutes'
_diffrn_measurement_device 'Laue image-plate diffractometer'
_diffrn_measurement_device_type KOALA
_diffrn_measurement_method Laue
_diffrn_radiation_type neutron
_diffrn_radiation_wavelength 0.85
_diffrn_reflns_av_R_equivalents 0.0644
_diffrn_reflns_av_unetI/netI 0.0530
_diffrn_reflns_limit_h_max 18
_diffrn_reflns_limit_h_min -18
_diffrn_reflns_limit_k_max 18
_diffrn_reflns_limit_k_min -18
_diffrn_reflns_limit_l_max 18
_diffrn_reflns_limit_l_min -18
_diffrn_reflns_number 31922
_diffrn_reflns_reduction_process 'LaueG (Piltz, 2011)'
_diffrn_reflns_resolution_max 1.67
_diffrn_reflns_theta_full 70.85
_diffrn_reflns_theta_max 70.95
_diffrn_source 'nuclear reactor'
_diffrn_source_details 'thermal neutrons, supermirror guides'
_diffrn_source_type 'OPAL reactor, ANSTO, Lucas Heights, Australia'
_diffrn_standards_number 0
_exptl_absorpt_coefficient_mu 0.0
_exptl_absorpt_correction_type none
_exptl_crystal_colour colorless
_exptl_crystal_density_diffrn 1.459
_exptl_crystal_density_method 'not measured'
_exptl_crystal_description block
_exptl_crystal_F_000 152
_exptl_crystal_size_max 1.8
_exptl_crystal_size_mid 1.6
_exptl_crystal_size_min 0.7
_refine_diff_density_max 0.96
_refine_diff_density_min -1.00
_refine_ls_extinction_coef 5.6(10)
_refine_ls_extinction_method 'Larson (1970), Equation 22'
_refine_ls_goodness_of_fit_ref 0.9996
_refine_ls_hydrogen_treatment refall
_refine_ls_matrix_type full
_refine_ls_number_parameters 317
_refine_ls_number_reflns 2231
_refine_ls_number_restraints 1
_refine_ls_R_factor_gt 0.0294
_refine_ls_shift/su_max 0.0002806
_refine_ls_shift/su_mean 0.0000283
_refine_ls_structure_factor_coef F
_refine_ls_weighting_details
;
 Method, part 1, Chebychev polynomial, (Watkin, 1994, Prince, 1982) 
 [weight] = 1.0/[A~0~*T~0~(x)+A~1~*T~1~(x) ... +A~n-1~]*T~n-1~(x)] 
 where A~i~ are the Chebychev coefficients listed below and x= Fcalc/Fmax 
 Method = Robust Weighting (Prince, 1982) 
 W = [weight] * [1-(deltaF/6*sigmaF)^2^]^2^ 
 A~i~ are: 
 4.39 -0.947 1.73 1.80 
;
_refine_ls_weighting_scheme calc
_refine_ls_wR_factor_ref 0.0290
_reflns_number_gt 2231
_reflns_number_total 2487
_reflns_threshold_expression >3sigma(F)
_oxford_refine_ls_scale 1.367(3)
_cod_data_source_file kx5029sup1.cif
_cod_data_source_block neutron
_cod_original_sg_symbol_H-M 'P 1 21 1 '
_cod_original_formula_sum 'C13 H15 N1 O6'
_cod_database_code 2310144
_cod_database_fobs_code 2310144

loop_
_symmetry_equiv_pos_as_xyz
x,y,z
-x,y+1/2,-z

loop_
_atom_site_label
_atom_site_type_symbol
_atom_site_fract_x
_atom_site_fract_y
_atom_site_fract_z
_atom_site_U_iso_or_equiv
_atom_site_occupancy
_atom_site_adp_type
O1 O 0.09398(11) 0.4797(3) -0.38042(10) 0.0062 1.0000 Uani
C1 C 0.13435(9) 0.6832(2) -0.32466(9) 0.0049 1.0000 Uani
O3 O 0.13502(11) 0.7093(3) -0.21586(10) 0.0070 1.0000 Uani
C2 C 0.18056(9) 0.9027(2) -0.38813(9) 0.0061 1.0000 Uani
C3 C 0.18958(9) 0.9259(2) -0.50303(8) 0.0062 1.0000 Uani
C4 C 0.16080(9) 0.7375(2) -0.60262(8) 0.0051 1.0000 Uani
O2 O 0.12246(11) 0.5108(3) -0.58414(10) 0.0074 1.0000 Uani
O4 O 0.17820(12) 0.8024(3) -0.70279(10) 0.0077 1.0000 Uani
H3 H 0.2224(3) 1.1068(5) -0.5314(2) 0.0220 1.0000 Uani
H2 H 0.2053(3) 1.0688(5) -0.3314(2) 0.0218 1.0000 Uani
H1 H 0.1053(3) 0.4899(5) -0.4834(3) 0.0200 1.0000 Uani
O5 O 0.22401(11) 1.0900(3) -0.09239(10) 0.0075 1.0000 Uani
C5 C 0.16363(9) 1.0948(2) -0.00459(8) 0.0043 1.0000 Uani
O6 O 0.09486(10) 0.9256(3) 0.01774(10) 0.0066 1.0000 Uani
C6 C 0.18084(8) 1.3412(2) 0.06700(8) 0.0041 1.0000 Uani
N1 N 0.12404(6) 1.3033(2) 0.17391(6) 0.0060 1.0000 Uani
H41 H 0.1348(3) 1.4678(6) 0.2256(2) 0.0206 1.0000 Uani
H42 H 0.1613(3) 1.1467(6) 0.2250(2) 0.0214 1.0000 Uani
H43 H 0.0294(2) 1.2663(6) 0.1498(2) 0.0200 1.0000 Uani
C7 C 0.31497(9) 1.4413(2) 0.10135(8) 0.0053 1.0000 Uani
C8 C 0.40380(9) 1.2666(2) 0.18219(8) 0.0048 1.0000 Uani
C9 C 0.41924(9) 1.2907(2) 0.30587(8) 0.0064 1.0000 Uani
C10 C 0.49976(10) 1.1277(3) 0.38181(9) 0.0071 1.0000 Uani
C11 C 0.56617(9) 0.9395(3) 0.33456(8) 0.0068 1.0000 Uani
C12 C 0.55255(9) 0.9154(3) 0.21131(9) 0.0074 1.0000 Uani
C13 C 0.47136(9) 1.0775(2) 0.13570(9) 0.0062 1.0000 Uani
H13 H 0.4592(3) 1.0570(6) 0.0392(2) 0.0217 1.0000 Uani
H12 H 0.6056(3) 0.7704(6) 0.1741(3) 0.0242 1.0000 Uani
H11 H 0.6289(3) 0.8129(7) 0.3939(2) 0.0250 1.0000 Uani
H10 H 0.5115(3) 1.1508(7) 0.4775(2) 0.0255 1.0000 Uani
H9 H 0.3696(3) 1.4408(6) 0.3429(2) 0.0225 1.0000 Uani
H71 H 0.3114(3) 1.6287(5) 0.1434(2) 0.0199 1.0000 Uani
H72 H 0.3472(2) 1.4738(6) 0.0173(2) 0.0192 1.0000 Uani
H6 H 0.1255(2) 1.4865(5) 0.0116(2) 0.0158 1.0000 Uani
H5 H 0.1928(2) 0.9300(6) -0.1457(2) 0.0185 1.0000 Uani

loop_
_atom_site_aniso_label
_atom_site_aniso_U_11
_atom_site_aniso_U_22
_atom_site_aniso_U_33
_atom_site_aniso_U_23
_atom_site_aniso_U_13
_atom_site_aniso_U_12
O1 0.0087(4) 0.0063(4) 0.0040(4) -0.0013(3) 0.0020(3) -0.0018(3)
C1 0.0059(3) 0.0047(3) 0.0043(3) -0.0008(2) 0.0017(3) -0.0003(2)
O3 0.0090(4) 0.0078(4) 0.0042(4) -0.0015(3) 0.0014(4) -0.0015(3)
C2 0.0077(3) 0.0054(3) 0.0054(3) -0.0006(3) 0.0020(3) -0.0010(3)
C3 0.0093(4) 0.0048(3) 0.0047(3) -0.0006(3) 0.0017(3) -0.0018(3)
C4 0.0060(3) 0.0062(3) 0.0036(3) -0.0004(3) 0.0018(3) 0.0002(3)
O2 0.0114(4) 0.0057(3) 0.0053(4) -0.0016(3) 0.0020(4) -0.0017(3)
O4 0.0111(4) 0.0072(4) 0.0048(4) -0.0001(3) 0.0019(3) -0.0007(3)
H3 0.0347(13) 0.0136(8) 0.0181(9) 0.0017(7) 0.0061(10) -0.0091(8)
H2 0.0375(14) 0.0145(8) 0.0142(8) -0.0063(7) 0.0070(9) -0.0080(9)
H1 0.0220(10) 0.0150(8) 0.0229(10) -0.0007(7) 0.0043(9) -0.0033(7)
O5 0.0090(4) 0.0086(4) 0.0054(4) -0.0015(3) 0.0022(4) -0.0031(3)
C5 0.0049(3) 0.0044(3) 0.0038(3) -0.0002(2) 0.0012(3) -0.0005(2)
O6 0.0070(4) 0.0063(3) 0.0065(4) -0.0014(3) 0.0015(3) -0.0025(3)
C6 0.0040(3) 0.0044(3) 0.0036(3) 0.0004(2) 0.0002(3) -0.0002(2)
N1 0.0050(2) 0.0079(2) 0.0052(2) -0.00171(19) 0.0013(2) -0.00027(19)
H41 0.0233(11) 0.0191(9) 0.0201(9) -0.0107(8) 0.0058(9) -0.0018(8)
H42 0.0258(11) 0.0214(9) 0.0172(9) 0.0057(8) 0.0048(9) 0.0057(8)
H43 0.0108(8) 0.0277(11) 0.0226(10) -0.0034(8) 0.0061(8) -0.0031(7)
C7 0.0041(3) 0.0052(3) 0.0065(3) 0.0003(3) 0.0006(3) -0.0001(2)
C8 0.0046(3) 0.0056(3) 0.0043(3) -0.0003(2) 0.0011(3) 0.0004(2)
C9 0.0068(4) 0.0075(3) 0.0047(3) -0.0006(3) 0.0005(3) 0.0017(3)
C10 0.0072(3) 0.0089(3) 0.0050(3) 0.0005(3) 0.0010(3) 0.0025(3)
C11 0.0058(3) 0.0085(3) 0.0060(3) 0.0009(3) 0.0013(3) 0.0025(3)
C12 0.0075(3) 0.0083(3) 0.0062(3) 0.0000(3) 0.0011(3) 0.0028(3)
C13 0.0067(3) 0.0076(3) 0.0050(3) -0.0002(2) 0.0024(3) 0.0019(3)
H13 0.0258(12) 0.0322(12) 0.0070(7) 0.0007(7) 0.0027(8) 0.0086(9)
H12 0.0284(12) 0.0248(11) 0.0201(10) -0.0036(8) 0.0066(10) 0.0122(9)
H11 0.0253(11) 0.0282(11) 0.0206(10) 0.0055(9) 0.0021(9) 0.0140(10)
H10 0.0320(13) 0.0326(13) 0.0111(8) -0.0010(8) 0.0022(9) 0.0103(10)
H9 0.0259(11) 0.0241(10) 0.0181(9) -0.0040(8) 0.0058(9) 0.0104(9)
H71 0.0206(10) 0.0124(8) 0.0248(10) -0.0037(8) -0.0002(9) 0.0006(7)
H72 0.0178(9) 0.0256(11) 0.0158(9) 0.0055(8) 0.0072(8) -0.0006(8)
H6 0.0146(8) 0.0139(8) 0.0180(9) 0.0035(7) 0.0009(8) 0.0039(6)
H5 0.0199(9) 0.0188(9) 0.0185(9) -0.0045(8) 0.0081(8) -0.0025(8)

loop_
_atom_type_symbol
_atom_type_scat_dispersion_real
_atom_type_scat_dispersion_imag
_atom_type_scat_Cromer_Mann_a1
_atom_type_scat_Cromer_Mann_b1
_atom_type_scat_Cromer_Mann_a2
_atom_type_scat_Cromer_Mann_b2
_atom_type_scat_Cromer_Mann_a3
_atom_type_scat_Cromer_Mann_b3
_atom_type_scat_Cromer_Mann_a4
_atom_type_scat_Cromer_Mann_b4
_atom_type_scat_Cromer_Mann_c
_atom_type_scat_source
C 0.0000 0.0000 0.0000 0.0000 0.0000 0.0000 0.0000 0.0000 0.0000 0.0000 6.6484 'Neutron Data Booklet 2nd Ed July 2003, ILL Table 1.1'
H 0.0000 0.0000 0.0000 0.0000 0.0000 0.0000 0.0000 0.0000 0.0000 0.0000 -3.7409 'Neutron Data Booklet 2nd Ed July 2003, ILL Table 1.1'
N 0.0000 0.0000 0.0000 0.0000 0.0000 0.0000 0.0000 0.0000 0.0000 0.0000 9.3600 'Neutron Data Booklet 2nd Ed July 2003, ILL Table 1.1'
O 0.0000 0.0000 0.0000 0.0000 0.0000 0.0000 0.0000 0.0000 0.0000 0.0000 5.8050 'Neutron Data Booklet 2nd Ed July 2003, ILL Table 1.1'

loop_
_geom_angle_atom_site_label_1
_geom_angle_atom_site_label_2
_geom_angle_atom_site_label_3
_geom_angle
_geom_angle_publ_flag
C1 O1 H1 111.03(16) yes
O1 C1 O3 121.54(11) yes
O1 C1 C2 120.94(10) yes
O3 C1 C2 117.51(9) yes
C1 C2 C3 129.82(8) yes
C1 C2 H2 113.08(17) yes
C3 C2 H2 117.02(16) yes
C2 C3 C4 129.96(9) yes
C2 C3 H3 117.65(16) yes
C4 C3 H3 112.39(16) yes
C3 C4 O2 120.60(10) yes
C3 C4 O4 118.35(10) yes
O2 C4 O4 121.02(10) yes
C4 O2 H1 110.85(15) yes
O2 H1 O1 176.0(3) yes
C5 O5 H5 107.88(17) yes
O5 C5 O6 124.86(10) yes
O5 C5 C6 113.79(9) yes
O6 C5 C6 121.28(10) yes
C5 C6 N1 107.60(7) yes
C5 C6 C7 116.06(8) yes
N1 C6 C7 111.47(7) yes
C5 C6 H6 106.44(15) yes
N1 C6 H6 107.28(17) yes
C7 C6 H6 107.56(15) yes
C6 N1 H41 109.83(18) yes
C6 N1 H42 112.73(18) yes
H41 N1 H42 110.2(2) yes
C6 N1 H43 111.13(17) yes
H41 N1 H43 107.6(2) yes
H42 N1 H43 105.1(2) yes
C6 C7 C8 114.56(8) yes
C6 C7 H71 107.72(16) yes
C8 C7 H71 110.31(15) yes
C6 C7 H72 106.39(16) yes
C8 C7 H72 110.64(16) yes
H71 C7 H72 106.9(2) yes
C7 C8 C9 120.05(8) yes
C7 C8 C13 121.20(8) yes
C9 C8 C13 118.75(8) yes
C8 C9 C10 120.67(9) yes
C8 C9 H9 119.36(16) yes
C10 C9 H9 119.95(16) yes
C9 C10 C11 120.09(9) yes
C9 C10 H10 119.66(19) yes
C11 C10 H10 120.25(18) yes
C10 C11 C12 119.76(8) yes
C10 C11 H11 119.97(18) yes
C12 C11 H11 120.27(18) yes
C11 C12 C13 119.99(9) yes
C11 C12 H12 119.90(17) yes
C13 C12 H12 120.11(17) yes
C8 C13 C12 120.74(9) yes
C8 C13 H13 119.05(16) yes
C12 C13 H13 120.21(17) yes

loop_
_geom_bond_atom_site_label_1
_geom_bond_atom_site_label_2
_geom_bond_distance
_geom_bond_publ_flag
O1 C1 1.2748(13) yes
O1 H1 1.209(3) yes
C1 O3 1.2507(14) yes
C1 C2 1.4981(14) yes
C2 C3 1.3427(14) yes
C2 H2 1.087(2) yes
C3 C4 1.4926(13) yes
C3 H3 1.084(3) yes
C4 O2 1.2891(14) yes
C4 O4 1.2450(15) yes
O2 H1 1.208(3) yes
O5 C5 1.3051(17) yes
O5 H5 1.053(3) yes
C5 O6 1.2195(15) yes
C5 C6 1.5195(13) yes
C6 N1 1.4890(12) yes
C6 C7 1.5304(13) yes
C6 H6 1.092(2) yes
N1 H41 1.038(2) yes
N1 H42 1.041(3) yes
N1 H43 1.032(2) yes
C7 C8 1.5089(13) yes
C7 H71 1.096(3) yes
C7 H72 1.100(3) yes
C8 C9 1.3971(13) yes
C8 C13 1.3999(14) yes
C9 C10 1.3973(13) yes
C9 H9 1.087(3) yes
C10 C11 1.3933(15) yes
C10 H10 1.084(3) yes
C11 C12 1.3940(14) yes
C11 H11 1.088(3) yes
C12 C13 1.3962(13) yes
C12 H12 1.090(3) yes
C13 H13 1.091(3) yes

loop_
_geom_hbond_atom_site_label_D
_geom_hbond_atom_site_label_H
_geom_hbond_atom_site_label_A
_geom_hbond_site_symmetry_A
_geom_hbond_angle_DHA
_geom_hbond_distance_DH
_geom_hbond_distance_HA
_geom_hbond_distance_DA
_geom_hbond_publ_flag
C3 H3 O2 1_565 133.1(2) 1.084 2.401 3.2404(15) yes
C2 H2 O1 1_565 120.4(2) 1.087 2.478 3.1705(15) yes
N1 H41 C4 1_566 160.0(2) 1.038 2.390 3.3846(15) yes
N1 H41 O2 1_566 128.4(2) 1.038 2.218 2.9763(15) yes
N1 H41 O4 1_566 166.9(3) 1.038 1.952 2.9723(15) yes
N1 H42 O4 1_556 161.2(3) 1.041 1.976 2.9803(15) yes
N1 H43 O3 2_555 144.0(2) 1.032 2.100 2.9978(15) yes
N1 H43 O6 2_555 123.7(2) 1.032 2.276 2.9753(15) yes
C12 H12 O5 2_645 157.8(3) 1.090 2.429 3.4633(15) yes
C6 H6 O6 1_565 137.46(18) 1.092 2.325 3.2161(15) yes
O5 H5 C1 . 157.6(2) 1.053 2.398 3.3949(15) yes
O5 H5 O3 . 173.3(3) 1.053 1.475 2.5231(15) yes
